data_7000514
loop_
_publ_author_name
'Huang, Yu-Jian'
'Song, Ying-Lin'
'Chen, Yang'
'Li, Hong-Xi'
'Zhang, Yong'
'Lang, Jian-Ping'

_publ_section_title
;
 Formation of dimeric and polymeric W/Cu/S clusters via degradation or
 expansion of the cluster core in [Et4N]4[WS4Cu4I6]
;
_journal_issue 8
_journal_name_full 'Dalton Transactions'
_journal_page_first 1411
_journal_paper_doi 10.1039/b816312j
_journal_year 2009
_chemical_formula_moiety 'C14 H22 Cu10 I12 N4 S8 W2, 2(C8 H20 N), 2(C8 H20 N), 2(C8 H20 N)'
_chemical_formula_sum 'C62 H144 Cu10 I12 N10 S8 W2'
_chemical_formula_weight 3812.40
_chemical_name_systematic
;
?
;
_space_group_IT_number 72
_symmetry_cell_setting orthorhombic
_symmetry_space_group_name_Hall '-I 2 2c'
_symmetry_space_group_name_H-M 'I b a m'
_atom_sites_solution_hydrogens geom
_atom_sites_solution_primary direct
_atom_sites_solution_secondary difmap
_audit_creation_method SHELXL-97
_cell_angle_alpha 90.00
_cell_angle_beta 90.00
_cell_angle_gamma 90.00
_cell_formula_units_Z 4
_cell_length_a 36.551(15)
_cell_length_b 13.029(4)
_cell_length_c 26.208(8)
_cell_measurement_temperature 293(2)
_cell_volume 12481(7)
_computing_cell_refinement 'Bruker SMART'
_computing_data_collection 'Bruker SMART'
_computing_data_reduction 'Bruker SHELXTL'
_computing_molecular_graphics 'Bruker SHELXTL'
_computing_publication_material 'Bruker SHELXTL'
_computing_structure_refinement 'SHELXL-97 (Sheldrick, 1997)'
_computing_structure_solution 'SHELXS-97 (Sheldrick, 1990)'
_diffrn_ambient_temperature 293(2)
_diffrn_measured_fraction_theta_full 0.992
_diffrn_measured_fraction_theta_max 0.992
_diffrn_measurement_device_type 'CCD area detector'
_diffrn_measurement_method 'phi and omega scans'
_diffrn_radiation_monochromator graphite
_diffrn_radiation_source 'fine-focus sealed tube'
_diffrn_radiation_type MoK\a
_diffrn_radiation_wavelength 0.71073
_diffrn_reflns_av_R_equivalents 0.0885
_diffrn_reflns_av_sigmaI/netI 0.0967
_diffrn_reflns_limit_h_max 27
_diffrn_reflns_limit_h_min -43
_diffrn_reflns_limit_k_max 15
_diffrn_reflns_limit_k_min -15
_diffrn_reflns_limit_l_max 31
_diffrn_reflns_limit_l_min -31
_diffrn_reflns_number 25136
_diffrn_reflns_theta_full 25.10
_diffrn_reflns_theta_max 25.10
_diffrn_reflns_theta_min 2.07
_diffrn_standards_decay_% 0
_diffrn_standards_interval_count 0
_diffrn_standards_interval_time 0
_diffrn_standards_number 0
_exptl_absorpt_coefficient_mu 6.629
_exptl_absorpt_correction_T_max 0.2991
_exptl_absorpt_correction_T_min 0.2677
_exptl_absorpt_correction_type multi-scan
_exptl_absorpt_process_details sadabs
_exptl_crystal_colour dark-red
_exptl_crystal_density_diffrn 1.921
_exptl_crystal_density_method 'not measured'
_exptl_crystal_description prism
_exptl_crystal_F_000 6536
_exptl_crystal_size_max 0.27
_exptl_crystal_size_mid 0.24
_exptl_crystal_size_min 0.24
_refine_diff_density_max 1.128
_refine_diff_density_min -1.123
_refine_diff_density_rms 0.173
_refine_ls_extinction_method none
_refine_ls_goodness_of_fit_ref 1.067
_refine_ls_hydrogen_treatment constr
_refine_ls_matrix_type full
_refine_ls_number_parameters 222
_refine_ls_number_reflns 5659
_refine_ls_number_restraints 24
_refine_ls_restrained_S_all 1.085
_refine_ls_R_factor_all 0.1217
_refine_ls_R_factor_gt 0.0556
_refine_ls_shift/su_max 0.001
_refine_ls_shift/su_mean 0.000
_refine_ls_structure_factor_coef Fsqd
_refine_ls_weighting_details 'calc w=1/[\s^2^(Fo^2^)+(0.0511P)^2^+0.0000P] where P=(Fo^2^+2Fc^2^)/3'
_refine_ls_weighting_scheme calc
_refine_ls_wR_factor_gt 0.1321
_refine_ls_wR_factor_ref 0.1424
_reflns_number_gt 2604
_reflns_number_total 5659
_reflns_threshold_expression >2sigma(I)
_cod_data_source_file b816312j.txt
_cod_data_source_block 2
_cod_depositor_comments
;
The following automatic conversions were performed:
'_symmetry_cell_setting' value 'Orthorhombic' changed to 'orthorhombic'
according to '/home/saulius/struct/CIF-dictionaries/cif_core.dic'
dictionary named 'cif_core.dic' version 2.4.1 from 2010-06-29.

Automatic conversion script
Id: cif_fix_enum 1527 2010-12-29 10:47:43Z saulius 
;
_cod_database_code 7000514

loop_
_symmetry_equiv_pos_as_xyz
'x, y, z'
'-x, -y, z'
'-x+1/2, y+1/2, -z'
'x+1/2, -y+1/2, -z'
'x+1/2, y+1/2, z+1/2'
'-x+1/2, -y+1/2, z+1/2'
'-x+1, y+1, -z+1/2'
'x+1, -y+1, -z+1/2'
'-x, -y, -z'
'x, y, -z'
'x-1/2, -y-1/2, z'
'-x-1/2, y-1/2, z'
'-x+1/2, -y+1/2, -z+1/2'
'x+1/2, y+1/2, -z+1/2'
'x, -y, z+1/2'
'-x, y, z+1/2'

loop_
_atom_site_label
_atom_site_type_symbol
_atom_site_fract_x
_atom_site_fract_y
_atom_site_fract_z
_atom_site_U_iso_or_equiv
_atom_site_adp_type
_atom_site_occupancy
_atom_site_symmetry_multiplicity
_atom_site_calc_flag
_atom_site_refinement_flags
_atom_site_disorder_assembly
_atom_site_disorder_group
W1 W 0.151795(18) 0.90932(6) 0.5000 0.0510(2) Uani 1 2 d S . .
Cu1 Cu 0.12210(5) 1.01024(14) 0.58062(7) 0.0827(6) Uani 1 1 d . . .
Cu2 Cu 0.16366(5) 0.78780(14) 0.41719(7) 0.0816(6) Uani 1 1 d . . .
Cu3 Cu 0.08787(7) 0.8098(2) 0.5000 0.1132(12) Uani 1 2 d S . .
I1 I 0.10714(3) 1.17493(9) 0.62398(4) 0.0991(4) Uani 1 1 d . . .
I2 I 0.20156(3) 0.66206(9) 0.36901(4) 0.0957(4) Uani 1 1 d . . .
I3 I 0.09549(3) 0.83006(9) 0.36954(4) 0.0968(4) Uani 1 1 d . . .
S1 S 0.18258(9) 0.9571(3) 0.43031(12) 0.0627(9) Uani 1 1 d . . .
S2 S 0.09590(11) 0.9839(3) 0.5000 0.0582(13) Uani 1 2 d S . .
S3 S 0.14440(12) 0.7362(3) 0.5000 0.0594(13) Uani 1 2 d S . .
N1 N 0.0420(5) 0.7314(16) 0.5000 0.118(7) Uiso 1 2 d SD . .
N2 N 0.0088(4) 0.7668(14) 0.5000 0.073(5) Uani 1 2 d SD . .
N3 N 0.1969(4) 1.0000 0.2500 0.083(5) Uiso 1 2 d SD . .
N4 N 0.1993(4) 1.3274(12) 0.5000 0.066(4) Uani 1 2 d S . .
N5 N 0.0000 1.0000 0.2500 0.100(9) Uani 1 4 d SD . .
C1 C 0.0366(6) 0.652(2) 0.4655(8) 0.100(11) Uani 0.50 1 d PD . .
C2 C 0.0002(7) 0.624(2) 0.4695(9) 0.093(10) Uani 0.50 1 d PD . .
C3 C -0.0184(6) 0.6954(18) 0.5000 0.110(9) Uani 1 2 d SD . .
C4 C 0.0658(7) 0.586(2) 0.4423(11) 0.100 Uiso 0.50 1 d PD . .
H4A H 0.0552 0.5411 0.4173 0.150 Uiso 0.50 1 calc PR . .
H4B H 0.0773 0.5457 0.4685 0.150 Uiso 0.50 1 calc PR . .
H4C H 0.0838 0.6289 0.4262 0.150 Uiso 0.50 1 calc PR . .
C5 C -0.0561(5) 0.7074(19) 0.5000 0.134(11) Uani 1 2 d S . .
C6 C 0.0066(7) 0.862(2) 0.4732(10) 0.068(8) Uani 0.50 1 d P . .
C7 C 0.0007(5) 0.944(2) 0.5000 0.121(10) Uani 1 2 d S . .
C8 C 0.1978(4) 0.9248(12) 0.2082(5) 0.100 Uiso 1 1 d D . .
C9 C 0.1983(5) 0.8119(13) 0.2277(7) 0.131(7) Uani 1 1 d . . .
H9A H 0.1989 0.7660 0.1991 0.197 Uiso 1 1 calc R . .
H9B H 0.1767 0.7991 0.2475 0.197 Uiso 1 1 calc R . .
H9C H 0.2195 0.8011 0.2485 0.197 Uiso 1 1 calc R . .
C10 C 0.2322(8) 0.967(3) 0.2862(12) 0.105(11) Uiso 0.50 1 d PD . .
C11 C 0.2658(9) 1.0000 0.2500 0.169(12) Uiso 1 2 d SD . .
C12 C 0.1652(5) 0.9767(19) 0.2834(8) 0.066(7) Uiso 0.50 1 d PD . .
C13 C 0.1296(6) 1.0000 0.2500 0.117(8) Uiso 1 2 d SD . .
C14 C 0.1587(6) 1.3474(18) 0.5000 0.099(7) Uiso 1 2 d S . .
C15 C 0.1549(7) 1.471(2) 0.5000 0.141(10) Uiso 1 2 d S . .
C16 C 0.2186(4) 1.3728(12) 0.4546(7) 0.107(6) Uani 1 1 d . . .
H16A H 0.2446 1.3590 0.4579 0.128 Uiso 1 1 calc R . .
H16B H 0.2154 1.4467 0.4554 0.128 Uiso 1 1 calc R . .
C17 C 0.2052(5) 1.3315(16) 0.4003(8) 0.142(7) Uani 1 1 d . . .
H17A H 0.2188 1.3652 0.3737 0.212 Uiso 1 1 calc R . .
H17B H 0.1796 1.3456 0.3961 0.212 Uiso 1 1 calc R . .
H17C H 0.2093 1.2588 0.3983 0.212 Uiso 1 1 calc R . .
C18 C 0.2008(6) 1.2132(18) 0.5000 0.091(7) Uiso 1 2 d S . .
H18A H 0.1793 1.1750 0.5000 0.110 Uiso 1 2 calc SR . .
C19 C 0.2399(6) 1.1561(18) 0.5000 0.097(7) Uiso 1 2 d S . .
C20 C 0.0222(4) 1.0921(11) 0.2661(6) 0.100 Uiso 1 1 d D . 2
C21 C 0.0000 1.1834(17) 0.2500 0.100 Uiso 1 2 d SD . 2
C22 C 0.0258(4) 1.0013(12) 0.2937(5) 0.100 Uiso 1 1 d D . 1
C23 C 0.0000 1.0000 0.3424(8) 0.100 Uiso 1 2 d SD . 1
N6 N 0.0939(9) 0.5000 0.2500 0.100 Uiso 0.50 2 d SPD . .
C27 C 0.1248(14) 0.335(3) 0.242(2) 0.100 Uiso 0.25 1 d PD . .
C25 C 0.1041(17) 0.481(4) 0.3414(8) 0.100 Uiso 0.25 1 d PD . .
C26 C 0.0897(11) 0.3925(15) 0.249(2) 0.100 Uiso 0.25 1 d PD . .
C24 C 0.1011(16) 0.551(3) 0.2963(10) 0.100 Uiso 0.25 1 d PD . .

loop_
_atom_site_aniso_label
_atom_site_aniso_U_11
_atom_site_aniso_U_22
_atom_site_aniso_U_33
_atom_site_aniso_U_23
_atom_site_aniso_U_13
_atom_site_aniso_U_12
W1 0.0418(4) 0.0522(5) 0.0588(5) 0.000 0.000 0.0064(4)
Cu1 0.0706(12) 0.0899(14) 0.0875(13) -0.0218(11) 0.0037(10) 0.0165(10)
Cu2 0.0910(14) 0.0753(14) 0.0785(12) -0.0131(10) 0.0136(10) 0.0082(10)
Cu3 0.0494(16) 0.0530(18) 0.237(4) 0.000 0.000 -0.0004(13)
I1 0.1199(9) 0.0805(8) 0.0970(8) -0.0180(6) 0.0007(7) 0.0246(7)
I2 0.1025(8) 0.1050(9) 0.0797(7) -0.0268(6) 0.0068(6) 0.0271(7)
I3 0.0865(8) 0.0914(8) 0.1127(9) -0.0163(7) -0.0419(7) 0.0101(6)
S1 0.0518(19) 0.074(2) 0.063(2) 0.0036(19) 0.0052(17) 0.0073(18)
S2 0.042(3) 0.055(3) 0.078(3) 0.000 0.000 0.004(2)
S3 0.060(3) 0.046(3) 0.072(3) 0.000 0.000 0.014(2)
N2 0.049(10) 0.057(12) 0.112(14) 0.000 0.000 0.000(9)
N4 0.046(9) 0.057(11) 0.095(12) 0.000 0.000 -0.014(8)
N5 0.041(13) 0.15(3) 0.11(2) 0.000 0.000 0.000
C1 0.055(18) 0.20(4) 0.047(17) -0.03(2) 0.015(14) 0.01(2)
C2 0.08(2) 0.07(2) 0.12(3) -0.012(19) -0.023(19) 0.001(18)
C3 0.079(19) 0.058(17) 0.19(3) 0.000 0.000 -0.008(15)
C5 0.027(12) 0.12(2) 0.25(3) 0.000 0.000 0.003(13)
C6 0.08(2) 0.043(17) 0.083(19) -0.018(16) -0.004(15) -0.021(16)
C7 0.037(12) 0.09(2) 0.24(3) 0.000 0.000 -0.017(16)
C9 0.160(18) 0.105(16) 0.128(16) 0.011(12) -0.035(14) 0.029(12)
C16 0.070(10) 0.088(13) 0.163(18) 0.013(12) -0.005(12) -0.020(9)
C17 0.118(16) 0.16(2) 0.145(19) 0.012(16) -0.023(14) -0.002(14)

loop_
_atom_type_symbol
_atom_type_description
_atom_type_scat_dispersion_real
_atom_type_scat_dispersion_imag
_atom_type_scat_source
C C 0.0033 0.0016 'International Tables Vol C Tables 4.2.6.8 and 6.1.1.4'
H H 0.0000 0.0000 'International Tables Vol C Tables 4.2.6.8 and 6.1.1.4'
N N 0.0061 0.0033 'International Tables Vol C Tables 4.2.6.8 and 6.1.1.4'
O O 0.0106 0.0060 'International Tables Vol C Tables 4.2.6.8 and 6.1.1.4'
S S 0.1246 0.1234 'International Tables Vol C Tables 4.2.6.8 and 6.1.1.4'
Cu Cu 0.3201 1.2651 'International Tables Vol C Tables 4.2.6.8 and 6.1.1.4'
I I -0.4742 1.8119 'International Tables Vol C Tables 4.2.6.8 and 6.1.1.4'
W W -0.8490 6.8722 'International Tables Vol C Tables 4.2.6.8 and 6.1.1.4'

loop_
_geom_angle_atom_site_label_1
_geom_angle_atom_site_label_2
_geom_angle_atom_site_label_3
_geom_angle
_geom_angle_site_symmetry_1
_geom_angle_site_symmetry_3
_geom_angle_publ_flag
S1 W1 S1 109.71(18) . 10_556 ?
S1 W1 S2 109.58(10) . . ?
S1 W1 S2 109.58(10) 10_556 . ?
S1 W1 S3 109.67(11) . . ?
S1 W1 S3 109.67(11) 10_556 . ?
S2 W1 S3 108.60(16) . . ?
S1 W1 Cu3 125.15(9) . . ?
S1 W1 Cu3 125.15(9) 10_556 . ?
S2 W1 Cu3 54.45(13) . . ?
S3 W1 Cu3 54.15(12) . . ?
S1 W1 Cu1 55.25(9) . 10_556 ?
S1 W1 Cu1 134.65(11) 10_556 10_556 ?
S2 W1 Cu1 55.32(5) . 10_556 ?
S3 W1 Cu1 115.68(7) . 10_556 ?
Cu3 W1 Cu1 83.41(6) . 10_556 ?
S1 W1 Cu1 134.65(11) . . ?
S1 W1 Cu1 55.25(9) 10_556 . ?
S2 W1 Cu1 55.32(5) . . ?
S3 W1 Cu1 115.68(7) . . ?
Cu3 W1 Cu1 83.41(6) . . ?
Cu1 W1 Cu1 102.19(8) 10_556 . ?
S1 W1 Cu2 55.23(10) . . ?
S1 W1 Cu2 137.23(10) 10_556 . ?
S2 W1 Cu2 113.19(7) . . ?
S3 W1 Cu2 56.03(5) . . ?
Cu3 W1 Cu2 81.79(5) . . ?
Cu1 W1 Cu2 74.03(6) 10_556 . ?
Cu1 W1 Cu2 165.05(6) . . ?
S1 W1 Cu2 137.23(10) . 10_556 ?
S1 W1 Cu2 55.23(10) 10_556 10_556 ?
S2 W1 Cu2 113.19(7) . 10_556 ?
S3 W1 Cu2 56.03(5) . 10_556 ?
Cu3 W1 Cu2 81.79(5) . 10_556 ?
Cu1 W1 Cu2 165.05(6) 10_556 10_556 ?
Cu1 W1 Cu2 74.03(6) . 10_556 ?
Cu2 W1 Cu2 105.79(8) . 10_556 ?
S1 Cu1 S2 103.45(14) 10_556 . ?
S1 Cu1 I1 121.32(12) 10_556 . ?
S2 Cu1 I1 116.62(13) . . ?
S1 Cu1 W1 51.84(9) 10_556 . ?
S2 Cu1 W1 52.49(10) . . ?
I1 Cu1 W1 149.39(9) . . ?
S1 Cu1 I3 97.74(11) 10_556 10_556 ?
S2 Cu1 I3 98.78(12) . 10_556 ?
I1 Cu1 I3 115.15(8) . 10_556 ?
W1 Cu1 I3 95.39(6) . 10_556 ?
S1 Cu2 S3 102.71(15) . . ?
S1 Cu2 I2 122.08(11) . . ?
S3 Cu2 I2 116.20(13) . . ?
S1 Cu2 W1 51.73(9) . . ?
S3 Cu2 W1 52.37(11) . . ?
I2 Cu2 W1 151.18(8) . . ?
S1 Cu2 I3 98.12(10) . . ?
S3 Cu2 I3 101.32(12) . . ?
I2 Cu2 I3 113.12(7) . . ?
W1 Cu2 I3 95.63(6) . . ?
N1 Cu3 S3 123.7(6) . . ?
N1 Cu3 S2 128.8(6) . . ?
S3 Cu3 S2 107.51(18) . . ?
N1 Cu3 W1 177.6(6) . . ?
S3 Cu3 W1 53.91(13) . . ?
S2 Cu3 W1 53.60(12) . . ?
Cu2 I3 Cu1 70.11(6) . 10_556 ?
W1 S1 Cu1 72.90(11) . 10_556 ?
W1 S1 Cu2 73.03(11) . . ?
Cu1 S1 Cu2 88.95(13) 10_556 . ?
W1 S2 Cu3 71.95(14) . . ?
W1 S2 Cu1 72.19(11) . . ?
Cu3 S2 Cu1 101.40(13) . . ?
W1 S2 Cu1 72.19(11) . 10_556 ?
Cu3 S2 Cu1 101.40(13) . 10_556 ?
Cu1 S2 Cu1 128.6(2) . 10_556 ?
W1 S3 Cu3 71.94(15) . . ?
W1 S3 Cu2 71.60(12) . . ?
Cu3 S3 Cu2 98.60(12) . . ?
W1 S3 Cu2 71.60(12) . 10_556 ?
Cu3 S3 Cu2 98.60(12) . 10_556 ?
Cu2 S3 Cu2 131.7(2) . 10_556 ?
N2 N1 C1 97.5(16) . . ?
N2 N1 C1 97.5(16) . 10_556 ?
C1 N1 C1 81(2) . 10_556 ?
N2 N1 Cu3 127.9(16) . . ?
C1 N1 Cu3 120.7(14) . . ?
C1 N1 Cu3 120.7(14) 10_556 . ?
N1 N2 C3 116.2(19) . . ?
N1 N2 C6 111.1(17) . 10_556 ?
C3 N2 C6 123.5(16) . 10_556 ?
N1 N2 C6 111.1(17) . . ?
C3 N2 C6 123.5(16) . . ?
C6 N2 C6 59(2) 10_556 . ?
C8 N3 C8 177.3(18) . 8_465 ?
C8 N3 C12 73.5(12) . 8_465 ?
C8 N3 C12 108.7(14) 8_465 8_465 ?
C8 N3 C12 108.7(14) . . ?
C8 N3 C12 73.5(12) 8_465 . ?
C12 N3 C12 77.2(18) 8_465 . ?
C8 N3 C10 103.5(15) . . ?
C8 N3 C10 74.3(13) 8_465 . ?
C12 N3 C10 176.6(15) 8_465 . ?
C12 N3 C10 102.5(12) . . ?
C8 N3 C10 74.3(13) . 8_465 ?
C8 N3 C10 103.5(15) 8_465 8_465 ?
C12 N3 C10 102.5(12) 8_465 8_465 ?
C12 N3 C10 176.6(15) . 8_465 ?
C10 N3 C10 78(2) . 8_465 ?
C18 N4 C16 112.1(11) . . ?
C18 N4 C16 112.1(11) . 10_556 ?
C16 N4 C16 104.5(16) . 10_556 ?
C18 N4 C14 102.0(15) . . ?
C16 N4 C14 113.2(10) . . ?
C16 N4 C14 113.2(10) 10_556 . ?
C22 N5 C22 101.0(11) 7_445 2_575 ?
C22 N5 C22 178.7(13) 7_445 . ?
C22 N5 C22 79.0(11) 2_575 . ?
C22 N5 C22 79.0(11) 7_445 8_465 ?
C22 N5 C22 178.7(13) 2_575 8_465 ?
C22 N5 C22 101.0(11) . 8_465 ?
C22 N5 C20 83.4(8) 7_445 2_575 ?
C22 N5 C20 55.5(7) 2_575 2_575 ?
C22 N5 C20 97.7(9) . 2_575 ?
C22 N5 C20 123.3(10) 8_465 2_575 ?
C22 N5 C20 55.5(7) 7_445 7_445 ?
C22 N5 C20 83.4(8) 2_575 7_445 ?
C22 N5 C20 123.3(10) . 7_445 ?
C22 N5 C20 97.7(9) 8_465 7_445 ?
C20 N5 C20 115.0(12) 2_575 7_445 ?
C22 N5 C20 123.3(10) 7_445 . ?
C22 N5 C20 97.7(9) 2_575 . ?
C22 N5 C20 55.5(7) . . ?
C22 N5 C20 83.4(8) 8_465 . ?
C20 N5 C20 147.4(12) 2_575 . ?
C20 N5 C20 74.6(13) 7_445 . ?
C22 N5 C20 97.7(9) 7_445 8_465 ?
C22 N5 C20 123.3(10) 2_575 8_465 ?
C22 N5 C20 83.4(8) . 8_465 ?
C22 N5 C20 55.5(7) 8_465 8_465 ?
C20 N5 C20 74.6(13) 2_575 8_465 ?
C20 N5 C20 147.4(12) 7_445 8_465 ?
C20 N5 C20 115.0(12) . 8_465 ?
C2 C1 N1 106.4(19) . . ?
C2 C1 C4 125(2) . . ?
N1 C1 C4 126(2) . . ?
C2 C1 C1 85.6(10) . 10_556 ?
N1 C1 C1 49.5(11) . 10_556 ?
C4 C1 C1 113.9(14) . 10_556 ?
C1 C2 C3 110(2) . . ?
C1 C2 C2 94.4(10) . 10_556 ?
C3 C2 C2 55.3(10) . 10_556 ?
N2 C3 C5 130(2) . . ?
N2 C3 C2 95.7(18) . . ?
C5 C3 C2 123.8(17) . . ?
N2 C3 C2 95.7(18) . 10_556 ?
C5 C3 C2 123.8(17) . 10_556 ?
C2 C3 C2 69(2) . 10_556 ?
C1 C4 H4A 109.5 . . ?
C1 C4 H4B 109.5 . . ?
H4A C4 H4B 109.5 . . ?
C1 C4 H4C 109.5 . . ?
H4A C4 H4C 109.5 . . ?
H4B C4 H4C 109.5 . . ?
C7 C6 C6 57.2(14) . 10_556 ?
C7 C6 N2 117(2) . . ?
C6 C6 N2 60.5(11) 10_556 . ?
C6 C7 C6 66(3) . 10_556 ?
C6 C7 C7 146.0(15) . 9_576 ?
C6 C7 C7 146.0(15) 10_556 9_576 ?
N3 C8 C9 112.7(12) . . ?
N3 C8 C12 53.6(8) . 8_465 ?
C9 C8 C12 130.7(14) . 8_465 ?
N3 C8 C10 57.4(12) . 8_465 ?
C9 C8 C10 132.2(15) . 8_465 ?
C12 C8 C10 84.0(13) 8_465 8_465 ?
C8 C9 H9A 109.5 . . ?
C8 C9 H9B 109.5 . . ?
H9A C9 H9B 109.5 . . ?
C8 C9 H9C 109.5 . . ?
H9A C9 H9C 109.5 . . ?
H9B C9 H9C 109.5 . . ?
C11 C10 N3 101(2) . . ?
C11 C10 C8 111(2) . 8_465 ?
N3 C10 C8 48.3(9) . 8_465 ?
C10 C11 C10 81(3) 8_465 . ?
N3 C12 C13 105.9(16) . . ?
N3 C12 C8 52.9(8) . 8_465 ?
C13 C12 C8 118.8(16) . 8_465 ?
N3 C12 C12 51.4(9) . 8_465 ?
C13 C12 C12 54.6(9) . 8_465 ?
C8 C12 C12 83.1(14) 8_465 8_465 ?
C12 C13 C12 70.9(17) . 8_465 ?
N4 C14 C15 104.8(18) . . ?
N4 C16 C17 115.4(12) . . ?
N4 C16 H16A 108.4 . . ?
C17 C16 H16A 108.4 . . ?
N4 C16 H16B 108.4 . . ?
C17 C16 H16B 108.4 . . ?
H16A C16 H16B 107.5 . . ?
C16 C17 H17A 109.5 . . ?
C16 C17 H17B 109.5 . . ?
H17A C17 H17B 109.5 . . ?
C16 C17 H17C 109.5 . . ?
H17A C17 H17C 109.5 . . ?
H17B C17 H17C 109.5 . . ?
N4 C18 C19 119.5(18) . . ?
N4 C18 H18A 120.2 . . ?
C19 C18 H18A 120.2 . . ?
C21 C20 N5 105.2(12) . . ?
C21 C20 C20 52.5(7) . 7_445 ?
N5 C20 C20 52.7(6) . 7_445 ?
C20 C21 C20 75.1(15) 7_445 . ?
N5 C22 C23 104.0(11) . . ?
N5 C22 C22 50.5(6) . 2_575 ?
C23 C22 C22 53.5(7) . 2_575 ?
C22 C23 C22 73.0(13) 2_575 . ?
C24 N6 C24 158(6) . 8_455 ?
C24 N6 C26 120(3) . . ?
C24 N6 C26 62(3) 8_455 . ?
C24 N6 C26 62(3) . 8_455 ?
C24 N6 C26 120(3) 8_455 8_455 ?
C26 N6 C26 168(4) . 8_455 ?
C26 C27 C24 47(3) . 8_455 ?
N6 C26 C24 58.8(17) . 8_455 ?
N6 C26 C27 113.8(19) . . ?
C24 C26 C27 85(4) 8_455 . ?
N6 C24 C26 58.8(16) . 8_455 ?
N6 C24 C25 113.9(19) . . ?
C26 C24 C25 166(5) 8_455 . ?
N6 C24 C27 90(2) . 8_455 ?
C26 C24 C27 48.4(18) 8_455 8_455 ?
C25 C24 C27 145(4) . 8_455 ?

loop_
_geom_bond_atom_site_label_1
_geom_bond_atom_site_label_2
_geom_bond_distance
_geom_bond_site_symmetry_2
_geom_bond_publ_flag
W1 S1 2.234(3) . ?
W1 S1 2.234(3) 10_556 ?
W1 S2 2.262(4) . ?
W1 S3 2.271(5) . ?
W1 Cu3 2.672(3) . ?
W1 Cu1 2.7152(18) 10_556 ?
W1 Cu1 2.7152(18) . ?
W1 Cu2 2.7212(18) . ?
W1 Cu2 2.7212(18) 10_556 ?
Cu1 S1 2.334(4) 10_556 ?
Cu1 S2 2.345(3) . ?
Cu1 I1 2.489(2) . ?
Cu1 I3 2.857(2) 10_556 ?
Cu2 S1 2.337(4) . ?
Cu2 S3 2.378(3) . ?
Cu2 I2 2.489(2) . ?
Cu2 I3 2.841(2) . ?
Cu3 N1 1.96(2) . ?
Cu3 S3 2.278(5) . ?
Cu3 S2 2.287(5) . ?
I3 Cu1 2.857(2) 10_556 ?
S1 Cu1 2.334(4) 10_556 ?
S2 Cu1 2.345(3) 10_556 ?
S3 Cu2 2.378(3) 10_556 ?
N1 N2 1.299(15) . ?
N1 C1 1.393(17) . ?
N1 C1 1.393(17) 10_556 ?
N2 C3 1.362(16) . ?
N2 C6 1.43(3) 10_556 ?
N2 C6 1.43(3) . ?
N3 C8 1.470(13) . ?
N3 C8 1.470(13) 8_465 ?
N3 C12 1.483(16) 8_465 ?
N3 C12 1.483(16) . ?
N3 C10 1.66(3) . ?
N3 C10 1.66(3) 8_465 ?
N4 C18 1.49(2) . ?
N4 C16 1.504(17) . ?
N4 C16 1.504(17) 10_556 ?
N4 C14 1.51(2) . ?
N5 C22 1.485(13) 7_445 ?
N5 C22 1.485(13) 2_575 ?
N5 C22 1.485(13) . ?
N5 C22 1.485(13) 8_465 ?
N5 C20 1.508(13) 2_575 ?
N5 C20 1.508(13) 7_445 ?
N5 C20 1.508(13) . ?
N5 C20 1.508(13) 8_465 ?
C1 C2 1.381(18) . ?
C1 C4 1.499(18) . ?
C1 C1 1.81(4) 10_556 ?
C2 C3 1.403(17) . ?
C2 C2 1.60(4) 10_556 ?
C3 C5 1.39(3) . ?
C3 C2 1.403(17) 10_556 ?
C4 H4A 0.9600 . ?
C4 H4B 0.9600 . ?
C4 H4C 0.9600 . ?
C6 C7 1.30(3) . ?
C6 C6 1.40(5) 10_556 ?
C7 C6 1.30(3) 10_556 ?
C7 C7 1.47(5) 9_576 ?
C8 C9 1.56(2) . ?
C8 C12 1.77(3) 8_465 ?
C8 C10 1.89(3) 8_465 ?
C9 H9A 0.9600 . ?
C9 H9B 0.9600 . ?
C9 H9C 0.9600 . ?
C10 C11 1.611(18) . ?
C10 C8 1.89(3) 8_465 ?
C11 C10 1.611(18) 8_465 ?
C12 C13 1.596(17) . ?
C12 C8 1.77(3) 8_465 ?
C12 C12 1.85(4) 8_465 ?
C13 C12 1.596(17) 8_465 ?
C14 C15 1.61(3) . ?
C16 C17 1.60(2) . ?
C16 H16A 0.9700 . ?
C16 H16B 0.9700 . ?
C17 H17A 0.9600 . ?
C17 H17B 0.9600 . ?
C17 H17C 0.9600 . ?
C18 C19 1.61(3) . ?
C18 H18A 0.9300 . ?
C20 C21 1.500(15) . ?
C20 C20 1.83(3) 7_445 ?
C21 C20 1.500(15) 7_445 ?
C22 C23 1.587(15) . ?
C22 C22 1.89(3) 2_575 ?
C23 C22 1.587(15) 2_575 ?
N6 C24 1.41(2) . ?
N6 C24 1.41(2) 8_455 ?
N6 C26 1.41(2) . ?
N6 C26 1.41(2) 8_455 ?
C27 C26 1.494(16) . ?
C27 C24 1.99(6) 8_455 ?
C25 C24 1.498(16) . ?
C26 C24 1.46(6) 8_455 ?
C24 C26 1.46(6) 8_455 ?
C24 C27 1.99(6) 8_455 ?
